data_2240755
loop_
_publ_author_name
'Weil, Matthias'

_publ_section_title
;
 Crystal structure of the Fe-member of usovite
;
_journal_coeditor_code BR2250
_journal_issue 6
_journal_name_full 'Acta Crystallographica Section E'
_journal_page_first 640
_journal_page_last 643
_journal_paper_doi 10.1107/S2056989015009251
_journal_volume 71
_journal_year 2015
_chemical_formula_sum 'Al2 Ba2 Ca F14 Fe0.9'
_chemical_formula_weight 684.98
_space_group_IT_number 15
_symmetry_cell_setting monoclinic
_symmetry_space_group_name_Hall '-C 2yc'
_symmetry_space_group_name_H-M 'C 1 2/c 1'
_atom_sites_solution_primary isomor
_audit_creation_method SHELXL-97
_cell_angle_alpha 90.00
_cell_angle_beta 92.074(14)
_cell_angle_gamma 90.00
_cell_formula_units_Z 4
_cell_length_a 13.7387(12)
_cell_length_b 5.2701(5)
_cell_length_c 14.759(3)
_cell_measurement_reflns_used 25
_cell_measurement_temperature 293(2)
_cell_measurement_theta_max 28.677
_cell_measurement_theta_min 15.963
_cell_volume 1067.9(3)
_computing_cell_refinement
;
CAD-4 software (Enraf-Nonius, 1989)
;
_computing_data_collection
;
CAD-4 software (Enraf-Nonius, 1989)
;
_computing_data_reduction
;
HELENA implemented in PLATON (Spek, 2009)
;
_computing_molecular_graphics
;
Atoms for Windows (Dowty, 2006)
;
_computing_publication_material
;
publCIF (Westrip, 2010)
;
_computing_structure_refinement
;
SHELXL-97 (Sheldrick, 2008)
;
_computing_structure_solution
;
SHELXS-97 (Sheldrick, 2008)
;
_diffrn_ambient_temperature 293(2)
_diffrn_measured_fraction_theta_full 0.998
_diffrn_measured_fraction_theta_max 0.998
_diffrn_measurement_device_type 'Nonius CAD-4 four-circle'
_diffrn_measurement_method \w/2\q
_diffrn_radiation_monochromator graphite
_diffrn_radiation_source 'fine-focus sealed tube'
_diffrn_radiation_type MoK\a
_diffrn_radiation_wavelength 0.71073
_diffrn_reflns_av_R_equivalents 0.0550
_diffrn_reflns_av_sigmaI/netI 0.0313
_diffrn_reflns_limit_h_max 19
_diffrn_reflns_limit_h_min -19
_diffrn_reflns_limit_k_max 7
_diffrn_reflns_limit_k_min -7
_diffrn_reflns_limit_l_max 20
_diffrn_reflns_limit_l_min -20
_diffrn_reflns_number 5922
_diffrn_reflns_theta_full 29.99
_diffrn_reflns_theta_max 29.99
_diffrn_reflns_theta_min 2.76
_diffrn_standards_decay_% 0
_diffrn_standards_interval_time 240
_diffrn_standards_number 3
_exptl_absorpt_coefficient_mu 9.33
_exptl_absorpt_correction_T_max 0.9012
_exptl_absorpt_correction_T_min 0.3294
_exptl_absorpt_correction_type psi-scan
_exptl_absorpt_process_details
;
(North <i>et al.</i>, 1968)
;
_exptl_crystal_colour colourless
_exptl_crystal_density_diffrn 4.260
_exptl_crystal_density_method 'not measured'
_exptl_crystal_description lath
_exptl_crystal_F_000 1240
_exptl_crystal_size_max 0.43
_exptl_crystal_size_mid 0.11
_exptl_crystal_size_min 0.07
_refine_diff_density_max 2.315
_refine_diff_density_min -2.033
_refine_ls_extinction_coef 0.0022(2)
_refine_ls_extinction_expression Fc^*^=kFc[1+0.001xFc^2^\l^3^/sin(2\q)]^-1/4^
_refine_ls_extinction_method SHELXL
_refine_ls_goodness_of_fit_ref 1.099
_refine_ls_matrix_type full
_refine_ls_number_parameters 96
_refine_ls_number_reflns 1564
_refine_ls_number_restraints 0
_refine_ls_restrained_S_all 1.099
_refine_ls_R_factor_all 0.0331
_refine_ls_R_factor_gt 0.0315
_refine_ls_shift/su_max 0.001
_refine_ls_shift/su_mean 0.000
_refine_ls_structure_factor_coef Fsqd
_refine_ls_weighting_details 'calc w=1/[\s^2^(Fo^2^)+(0.0532P)^2^+1.6437P] where P=(Fo^2^+2Fc^2^)/3'
_refine_ls_weighting_scheme calc
_refine_ls_wR_factor_gt 0.0772
_refine_ls_wR_factor_ref 0.0784
_reflns_number_gt 1490
_reflns_number_total 1564
_reflns_threshold_expression >2sigma(I)
_cod_data_source_file br2250sup1.cif
_cod_data_source_block modelII
_cod_original_cell_volume 1067.9(2)
_cod_original_sg_symbol_H-M 'C 2/c'
_cod_original_formula_sum 'Al2 Ba2 Ca F14 Fe0.90'
_cod_database_code 2240755
_cod_database_fobs_code 2240755

loop_
_symmetry_equiv_pos_as_xyz
'x, y, z'
'-x, y, -z+1/2'
'x+1/2, y+1/2, z'
'-x+1/2, y+1/2, -z+1/2'
'-x, -y, -z'
'x, -y, z-1/2'
'-x+1/2, -y+1/2, -z'
'x+1/2, -y+1/2, z-1/2'

loop_
_atom_site_type_symbol
_atom_site_label
_atom_site_fract_x
_atom_site_fract_y
_atom_site_fract_z
_atom_site_U_iso_or_equiv
_atom_site_adp_type
_atom_site_calc_flag
_atom_site_refinement_flags
_atom_site_occupancy
_atom_site_symmetry_multiplicity
Ba Ba 0.308719(14) 0.46574(4) 0.379962(12) 0.01408(12) Uani d . 1 1
Ca Ca 0.0000 0.44617(15) 0.2500 0.01239(19) Uani d S 1 2
Al Al 0.38008(8) 0.50390(18) 0.12340(7) 0.0111(2) Uani d . 1 1
Fe Fe 0.0000 0.5000 0.0000 0.0114(3) Uani d SP 0.901(5) 2
F F1 0.25596(18) 0.4521(4) 0.0896(2) 0.0240(5) Uani d . 1 1
F F2 0.08572(15) 0.1721(4) 0.97492(13) 0.0184(4) Uani d . 1 1
F F3 0.37360(16) 0.2100(4) 0.55132(14) 0.0197(4) Uani d . 1 1
F F4 0.00267(15) 0.0837(4) 0.15434(15) 0.0190(4) Uani d . 1 1
F F5 0.34178(14) 0.2932(4) 0.71742(13) 0.0157(4) Uani d . 1 1
F F6 0.12185(16) 0.2677(4) 0.80392(14) 0.0207(4) Uani d . 1 1
F F7 0.43372(16) 0.0715(4) 0.37867(16) 0.0208(4) Uani d . 1 1

loop_
_atom_site_aniso_label
_atom_site_aniso_U_11
_atom_site_aniso_U_22
_atom_site_aniso_U_33
_atom_site_aniso_U_12
_atom_site_aniso_U_13
_atom_site_aniso_U_23
Ba 0.01226(16) 0.01399(16) 0.01592(15) -0.00069(5) -0.00023(9) 0.00074(5)
Ca 0.0131(4) 0.0124(4) 0.0118(4) 0.000 0.0019(3) 0.000
Al 0.0114(5) 0.0096(3) 0.0123(5) -0.0007(3) -0.0003(4) 0.0005(3)
Fe 0.0098(4) 0.0115(3) 0.0128(4) 0.0004(2) -0.0005(3) -0.0030(2)
F1 0.0129(11) 0.0219(11) 0.0366(14) -0.0017(8) -0.0068(10) -0.0007(9)
F2 0.0219(10) 0.0184(9) 0.0148(8) 0.0032(8) -0.0016(7) -0.0026(7)
F3 0.0270(11) 0.0140(8) 0.0184(9) -0.0004(8) 0.0027(8) -0.0031(7)
F4 0.0100(9) 0.0247(9) 0.0224(10) -0.0013(8) 0.0000(7) -0.0086(8)
F5 0.0156(9) 0.0172(8) 0.0145(8) -0.0038(7) 0.0027(6) 0.0004(7)
F6 0.0221(10) 0.0160(8) 0.0243(10) 0.0037(8) 0.0036(8) 0.0076(8)
F7 0.0182(11) 0.0238(9) 0.0207(10) 0.0008(8) 0.0053(8) -0.0067(8)

loop_
_atom_type_symbol
_atom_type_description
_atom_type_scat_dispersion_real
_atom_type_scat_dispersion_imag
_atom_type_scat_source
F F 0.0171 0.0103 'International Tables Vol C Tables 4.2.6.8 and 6.1.1.4'
Al Al 0.0645 0.0514 'International Tables Vol C Tables 4.2.6.8 and 6.1.1.4'
Ca Ca 0.2262 0.3064 'International Tables Vol C Tables 4.2.6.8 and 6.1.1.4'
Ba Ba -0.3244 2.2819 'International Tables Vol C Tables 4.2.6.8 and 6.1.1.4'
Fe Fe 0.3463 0.8444 'International Tables Vol C Tables 4.2.6.8 and 6.1.1.4'

loop_
_geom_angle_atom_site_label_1
_geom_angle_atom_site_label_2
_geom_angle_atom_site_label_3
_geom_angle_site_symmetry_1
_geom_angle_site_symmetry_3
_geom_angle
F7 Ba F4 . 4 64.22(7)
F7 Ba F1 . 4 158.04(7)
F4 Ba F1 4 4 97.60(7)
F7 Ba F2 . 4_556 89.56(7)
F4 Ba F2 4 4_556 65.12(7)
F1 Ba F2 4 4_556 70.80(7)
F7 Ba F5 . 6_565 102.89(6)
F4 Ba F5 4 6_565 63.12(6)
F1 Ba F5 4 6_565 77.18(7)
F2 Ba F5 4_556 6_565 113.14(6)
F7 Ba F5 . 7_556 94.51(6)
F4 Ba F5 4 7_556 134.23(6)
F1 Ba F5 4 7_556 107.33(6)
F2 Ba F5 4_556 7_556 159.58(6)
F5 Ba F5 6_565 7_556 85.46(4)
F7 Ba F3 . 7_556 108.42(6)
F4 Ba F3 4 7_556 168.26(6)
F1 Ba F3 4 7_556 87.26(7)
F2 Ba F3 4_556 7_556 106.93(6)
F5 Ba F3 6_565 7_556 128.56(6)
F5 Ba F3 7_556 7_556 52.85(6)
F7 Ba F1 . 4_545 58.57(7)
F4 Ba F1 4 4_545 122.79(7)
F1 Ba F1 4 4_545 138.03(11)
F2 Ba F1 4_556 4_545 113.81(7)
F5 Ba F1 6_565 4_545 128.76(7)
F5 Ba F1 7_556 4_545 53.36(6)
F3 Ba F1 7_556 4_545 50.92(7)
F7 Ba F3 . . 59.02(6)
F4 Ba F3 4 . 90.21(6)
F1 Ba F3 4 . 111.81(7)
F2 Ba F3 4_556 . 52.19(6)
F5 Ba F3 6_565 . 153.12(6)
F5 Ba F3 7_556 . 113.88(6)
F3 Ba F3 7_556 . 78.06(7)
F1 Ba F3 4_545 . 61.81(6)
F7 Ba F6 . 6_565 149.97(6)
F4 Ba F6 4 6_565 127.50(6)
F1 Ba F6 4 6_565 50.94(6)
F2 Ba F6 4_556 6_565 120.42(6)
F5 Ba F6 6_565 6_565 68.77(5)
F5 Ba F6 7_556 6_565 56.89(6)
F3 Ba F6 7_556 6_565 63.59(6)
F1 Ba F6 4_545 6_565 103.02(6)
F3 Ba F6 . 6_565 137.04(6)
F7 Ba F6 . 7_556 58.77(6)
F4 Ba F6 4 7_556 67.12(6)
F1 Ba F6 4 7_556 127.71(7)
F2 Ba F6 4_556 7_556 130.72(6)
F5 Ba F6 6_565 7_556 50.93(5)
F5 Ba F6 7_556 7_556 67.24(5)
F3 Ba F6 7_556 7_556 118.00(6)
F1 Ba F6 4_545 7_556 82.69(7)
F3 Ba F6 . 7_556 117.62(5)
F6 Ba F6 6_565 7_556 97.89(5)
F7 Ba F1 . 6_566 105.96(6)
F4 Ba F1 4 6_566 113.22(7)
F1 Ba F1 4 6_566 68.57(8)
F2 Ba F1 4_556 6_566 48.36(6)
F5 Ba F1 6_565 6_566 144.89(5)
F5 Ba F1 7_556 6_566 111.48(6)
F3 Ba F1 7_556 6_566 58.64(6)
F1 Ba F1 4_545 6_566 84.02(7)
F3 Ba F1 . 6_566 46.95(6)
F6 Ba F1 6_565 6_566 94.27(6)
F6 Ba F1 7_556 6_566 163.69(5)
F7 Ca F7 3_455 4 145.64(12)
F7 Ca F6 3_455 6_565 80.29(8)
F7 Ca F6 4 6_565 78.04(8)
F7 Ca F6 3_455 5_566 78.04(8)
F7 Ca F6 4 5_566 80.29(8)
F6 Ca F6 6_565 5_566 100.95(11)
F7 Ca F4 3_455 . 139.26(9)
F7 Ca F4 4 . 73.57(8)
F6 Ca F4 6_565 . 133.25(7)
F6 Ca F4 5_566 . 109.75(8)
F7 Ca F4 3_455 2 73.57(8)
F7 Ca F4 4 2 139.26(9)
F6 Ca F4 6_565 2 109.75(8)
F6 Ca F4 5_566 2 133.25(7)
F4 Ca F4 . 2 73.01(12)
F7 Ca F5 3_455 8_455 86.30(7)
F7 Ca F5 4 8_455 110.95(8)
F6 Ca F5 6_565 8_455 165.38(7)
F6 Ca F5 5_566 8_455 70.34(7)
F4 Ca F5 . 8_455 61.35(7)
F4 Ca F5 2 8_455 71.47(7)
F7 Ca F5 3_455 7_556 110.95(7)
F7 Ca F5 4 7_556 86.30(7)
F6 Ca F5 6_565 7_556 70.34(7)
F6 Ca F5 5_566 7_556 165.38(7)
F4 Ca F5 . 7_556 71.47(7)
F4 Ca F5 2 7_556 61.35(7)
F5 Ca F5 8_455 7_556 120.54(9)
F4 Al F1 3 . 175.02(12)
F4 Al F6 3 7_556 94.00(11)
F1 Al F6 . 7_556 90.60(11)
F4 Al F2 3 7_556 93.23(11)
F1 Al F2 . 7_556 88.31(12)
F6 Al F2 7_556 7_556 94.65(11)
F4 Al F5 3 6_565 87.88(10)
F1 Al F5 . 6_565 90.18(12)
F6 Al F5 7_556 6_565 90.11(11)
F2 Al F5 7_556 6_565 175.02(10)
F4 Al F3 3 6_565 88.87(11)
F1 Al F3 . 6_565 86.45(11)
F6 Al F3 7_556 6_565 175.99(12)
F2 Al F3 7_556 6_565 87.98(10)
F5 Al F3 6_565 6_565 87.19(10)
F7 Fe F2 4 5_566 85.92(8)
F7 Fe F2 8_455 5_566 94.08(8)
F7 Fe F2 4 1_554 94.08(8)
F7 Fe F2 8_455 1_554 85.92(8)
F7 Fe F3 4 8_455 97.13(8)
F7 Fe F3 8_455 8_455 82.87(8)
F2 Fe F3 5_566 8_455 84.30(8)
F2 Fe F3 1_554 8_455 95.70(8)
F7 Fe F3 4 4 82.87(8)
F7 Fe F3 8_455 4 97.13(8)
F2 Fe F3 5_566 4 95.70(8)
F2 Fe F3 1_554 4 84.30(8)
Al F1 Ba . 4_545 114.10(11)
Al F1 Ba . 4 96.30(9)
Ba F1 Ba 4_545 4 138.03(10)
Al F1 Ba . 6_565 90.11(11)
Ba F1 Ba 4_545 6_565 111.43(8)
Ba F1 Ba 4 6_565 95.98(7)
Al F2 Fe 7_556 1_556 136.08(11)
Al F2 Ba 7_556 4_546 106.08(9)
Fe F2 Ba 1_556 4_546 117.52(8)
Al F3 Fe 6_566 4_545 125.66(11)
Al F3 Ba 6_566 7_556 94.81(9)
Fe F3 Ba 4_545 7_556 131.32(9)
Al F3 Ba 6_566 . 97.27(9)
Fe F3 Ba 4_545 . 98.64(7)
Ba F3 Ba 7_556 . 101.94(7)
Al F4 Ca 3_445 . 107.92(10)
Al F4 Ba 3_445 4_545 142.62(11)
Ca F4 Ba . 4_545 109.17(8)
Al F5 Ca 6_566 7_556 99.48(9)
Al F5 Ba 6_566 6_566 116.53(9)
Ca F5 Ba 7_556 6_566 103.28(7)
Al F5 Ba 6_566 7_556 96.94(8)
Ca F5 Ba 7_556 7_556 117.45(7)
Ba F5 Ba 6_566 7_556 121.51(7)
Al F6 Ca 7_556 5_566 133.22(12)
Al F6 Ba 7_556 6_566 100.10(9)
Ca F6 Ba 5_566 6_566 113.52(8)
Al F6 Ba 7_556 7_556 102.40(9)
Ca F6 Ba 5_566 7_556 101.01(7)
Ba F6 Ba 6_566 7_556 102.45(6)
Fe F7 Ca 4_545 3_545 120.99(11)
Fe F7 Ba 4_545 . 113.91(9)
Ca F7 Ba 3_545 . 120.85(10)

loop_
_geom_bond_atom_site_label_1
_geom_bond_atom_site_label_2
_geom_bond_site_symmetry_2
_geom_bond_distance
Ba F7 . 2.696(2)
Ba F4 4 2.730(2)
Ba F1 4 2.755(2)
Ba F2 4_556 2.766(2)
Ba F5 6_565 2.767(2)
Ba F5 7_556 2.826(2)
Ba F3 7_556 2.889(2)
Ba F1 4_545 2.889(2)
Ba F3 . 2.974(2)
Ba F6 6_565 3.101(2)
Ba F6 7_556 3.159(2)
Ba F1 6_566 3.232(3)
Ca F7 3_455 2.235(2)
Ca F7 4 2.235(2)
Ca F6 6_565 2.369(2)
Ca F6 5_566 2.369(2)
Ca F4 . 2.376(2)
Ca F4 2 2.376(2)
Ca F5 8_455 2.544(2)
Ca F5 7_556 2.544(2)
Fe F7 4 2.015(2)
Fe F7 8_455 2.015(2)
Fe F2 5_566 2.131(2)
Fe F2 1_554 2.131(2)
Fe F3 8_455 2.216(2)
Fe F3 4 2.216(2)
Al F4 3 1.779(2)
Al F1 . 1.780(3)
Al F6 7_556 1.790(2)
Al F2 7_556 1.799(2)
Al F5 6_565 1.843(2)
Al F3 6_565 1.846(2)
